data_4024550
loop_
_publ_author_name
'Nicoleta To\,sa'
'Attila Bende'
'Richard Attila Varga'
'Anamaria Terec'
'Ioan Bratu'
'Ion Grosu'

_publ_contact_author_address
;
Organic Chemistry Department
Faculty of Chemistry and Chemical Engineering
Babes-Bolyai University Cluj-Napoca
11 Arany Janos Str.
400028 - Cluj-Napoca
Phone: 40-264-593833
Fax: 40-264-590818.
;
_publ_contact_author_email igrosu@chem.ubbcluj.ro
_publ_contact_author_name 'Ion Grosu'
_publ_section_title
;
H-Bond-Driven Supramolecular Architectures of the Syn and Anti Isomers of the
Dioxime of Bicyclo[3.3.1]nonane-3,7-dione
;
_journal_name_full 'Journal of Organic Chemistry'
_journal_page_first 3944
_journal_page_last 3947
_journal_paper_doi 10.1021/jo900484v
_journal_volume 74
_journal_year 2009
_chemical_formula_moiety 'C18 H28 N4 O4'
_chemical_formula_sum 'C18 H28 N4 O4'
_chemical_formula_weight 364.44
_chemical_name_systematic
; 
 ? 
;
_space_group_IT_number 61
_symmetry_cell_setting orthorhombic
_symmetry_space_group_name_Hall '-P 2ac 2ab'
_symmetry_space_group_name_H-M 'P b c a'
_atom_sites_solution_hydrogens geom
_atom_sites_solution_primary direct
_atom_sites_solution_secondary difmap
_audit_creation_method SHELXL-97
_cell_angle_alpha 90.00
_cell_angle_beta 90.00
_cell_angle_gamma 90.00
_cell_formula_units_Z 4
_cell_length_a 11.7089(17)
_cell_length_b 11.4168(17)
_cell_length_c 14.228(2)
_cell_measurement_reflns_used 3417
_cell_measurement_temperature 297(2)
_cell_measurement_theta_max 25.36
_cell_measurement_theta_min 2.86
_cell_volume 1902.0(5)
_computing_cell_refinement 'Bruker SMART'
_computing_data_collection 'Bruker SMART'
_computing_data_reduction 'Bruker SAINT'
_computing_molecular_graphics 'Bruker SHELXTL'
_computing_publication_material 'Bruker SHELXTL'
_computing_structure_refinement 'Bruker SHELXTL'
_computing_structure_solution 'Bruker SHELXTL'
_diffrn_ambient_temperature 297(2)
_diffrn_measured_fraction_theta_full 1.000
_diffrn_measured_fraction_theta_max 1.000
_diffrn_measurement_device_type 'CCD area detector'
_diffrn_measurement_method 'phi and omega scans'
_diffrn_radiation_monochromator graphite
_diffrn_radiation_source 'fine-focus sealed tube'
_diffrn_radiation_type MoK\a
_diffrn_radiation_wavelength 0.71073
_diffrn_reflns_av_R_equivalents 0.0604
_diffrn_reflns_av_sigmaI/netI 0.0346
_diffrn_reflns_limit_h_max 13
_diffrn_reflns_limit_h_min -13
_diffrn_reflns_limit_k_max 13
_diffrn_reflns_limit_k_min -13
_diffrn_reflns_limit_l_max 16
_diffrn_reflns_limit_l_min -16
_diffrn_reflns_number 12624
_diffrn_reflns_theta_full 24.99
_diffrn_reflns_theta_max 24.99
_diffrn_reflns_theta_min 2.86
_exptl_absorpt_coefficient_mu 0.091
_exptl_absorpt_correction_T_max 0.9865
_exptl_absorpt_correction_T_min 0.9794
_exptl_absorpt_correction_type multi-scan
_exptl_absorpt_process_details 'Bruker, 2001.'
_exptl_crystal_colour colourless
_exptl_crystal_density_diffrn 1.273
_exptl_crystal_density_method 'not measured'
_exptl_crystal_description block
_exptl_crystal_F_000 784
_exptl_crystal_size_max 0.23
_exptl_crystal_size_mid 0.20
_exptl_crystal_size_min 0.15
_refine_diff_density_max 0.213
_refine_diff_density_min -0.215
_refine_diff_density_rms 0.053
_refine_ls_extinction_method none
_refine_ls_goodness_of_fit_ref 1.284
_refine_ls_hydrogen_treatment mixed
_refine_ls_matrix_type full
_refine_ls_number_parameters 145
_refine_ls_number_reflns 1673
_refine_ls_number_restraints 0
_refine_ls_restrained_S_all 1.284
_refine_ls_R_factor_all 0.1385
_refine_ls_R_factor_gt 0.1282
_refine_ls_shift/su_max 0.001
_refine_ls_shift/su_mean 0.000
_refine_ls_structure_factor_coef Fsqd
_refine_ls_weighting_details 'calc w=1/[\s^2^(Fo^2^)+(0.0029P)^2^+5.4187P] where P=(Fo^2^+2Fc^2^)/3'
_refine_ls_weighting_scheme calc
_refine_ls_wR_factor_gt 0.1829
_refine_ls_wR_factor_ref 0.1873
_reflns_number_gt 1554
_reflns_number_total 1673
_reflns_threshold_expression >2sigma(I)
_cod_data_source_file jo900484v_si_002.cif
_cod_data_source_block 309rich
_cod_depositor_comments
;
The following automatic conversions were performed:
'_symmetry_cell_setting' value 'Orthorhombic' changed to 'orthorhombic'
according to '/home/saulius/struct/CIF-dictionaries/cif_core.dic'
dictionary named 'cif_core.dic' version 2.4.1 from 2010-06-29.

Automatic conversion script
Id: cif_fix_enum 1527 2010-12-29 10:47:43Z saulius 
;
_cod_original_sg_symbol_H-M 'Pbca '
_cod_database_code 4024550

loop_
_symmetry_equiv_pos_as_xyz
'x, y, z'
'-x+1/2, -y, z+1/2'
'-x, y+1/2, -z+1/2'
'x+1/2, -y+1/2, -z'
'-x, -y, -z'
'x-1/2, y, -z-1/2'
'x, -y-1/2, z-1/2'
'-x-1/2, y-1/2, z'

loop_
_atom_site_label
_atom_site_type_symbol
_atom_site_fract_x
_atom_site_fract_y
_atom_site_fract_z
_atom_site_U_iso_or_equiv
_atom_site_adp_type
_atom_site_occupancy
_atom_site_symmetry_multiplicity
_atom_site_calc_flag
_atom_site_refinement_flags
_atom_site_disorder_assembly
_atom_site_disorder_group
N2 N 0.6248(3) 0.1358(3) 0.5470(3) 0.0422(10) Uani 1 1 d . . .
N1 N 0.4700(4) 0.0806(4) 0.3549(3) 0.0482(11) Uani 1 1 d . . .
C1 C 0.5216(5) 0.1731(5) 0.3288(3) 0.0539(15) Uani 1 1 d . A .
C8 C 0.6539(4) 0.2196(4) 0.4941(3) 0.0419(12) Uani 1 1 d . A .
C3 C 0.5626(4) 0.3715(4) 0.3920(4) 0.0525(14) Uani 1 1 d . A .
H3 H 0.5321 0.4514 0.3944 0.063 Uiso 1 1 calc R . .
C6 C 0.6357(5) 0.1683(5) 0.2825(4) 0.0704(18) Uani 1 1 d . . .
H6A H 0.6277 0.1902 0.2169 0.085 Uiso 1 1 calc R A .
H6B H 0.6644 0.0887 0.2848 0.085 Uiso 1 1 calc R . .
C5 C 0.7206(4) 0.2491(5) 0.3293(4) 0.0596(15) Uani 1 1 d . A .
H5 H 0.7904 0.2505 0.2912 0.072 Uiso 1 1 calc R . .
C9 C 0.7519(4) 0.2095(5) 0.4285(4) 0.0606(15) Uani 1 1 d . . .
H9A H 0.7774 0.1287 0.4266 0.073 Uiso 1 1 calc R A .
H9B H 0.8146 0.2570 0.4516 0.073 Uiso 1 1 calc R . .
C4 C 0.6725(5) 0.3725(5) 0.3332(4) 0.0624(16) Uani 1 1 d . . .
H4A H 0.6560 0.4000 0.2701 0.075 Uiso 1 1 calc R A .
H4B H 0.7279 0.4250 0.3613 0.075 Uiso 1 1 calc R . .
C7 C 0.5896(4) 0.3324(4) 0.4918(4) 0.0518(14) Uani 1 1 d . . .
H7A H 0.6345 0.3926 0.5227 0.062 Uiso 1 1 calc R A .
H7B H 0.5189 0.3234 0.5265 0.062 Uiso 1 1 calc R . .
C2 C 0.4743(4) 0.2930(5) 0.3465(4) 0.0607(16) Uani 1 1 d . . .
H2A H 0.4080 0.2870 0.3872 0.073 Uiso 1 1 calc R A .
H2B H 0.4499 0.3273 0.2875 0.073 Uiso 1 1 calc R . .
O2 O 0.5181(6) 0.1509(8) 0.5977(5) 0.057(3) Uani 0.504(12) 1 d P A 1
O1 O 0.3591(6) 0.1003(8) 0.4029(6) 0.063(3) Uani 0.504(12) 1 d P A 1
O1A O 0.5390(8) -0.0275(7) 0.3445(6) 0.064(3) Uani 0.496(12) 1 d P A 2
O2A O 0.6950(7) 0.0328(8) 0.5381(7) 0.066(3) Uani 0.496(12) 1 d P A 2
H1 H 0.343(5) 0.021(8) 0.426(4) 0.047(15) Uiso 1 1 d . . .
H2 H 0.505(6) 0.078(8) 0.633(5) 0.057(19) Uiso 1 1 d . . .

loop_
_atom_site_aniso_label
_atom_site_aniso_U_11
_atom_site_aniso_U_22
_atom_site_aniso_U_33
_atom_site_aniso_U_23
_atom_site_aniso_U_13
_atom_site_aniso_U_12
N2 0.043(2) 0.043(2) 0.040(2) 0.0006(19) 0.0005(19) -0.008(2)
N1 0.050(3) 0.050(3) 0.045(2) -0.001(2) -0.001(2) -0.018(2)
C1 0.061(3) 0.069(4) 0.032(3) 0.004(2) -0.017(2) -0.030(3)
C8 0.040(3) 0.043(3) 0.042(3) 0.000(2) -0.019(2) -0.018(2)
C3 0.048(3) 0.031(3) 0.079(4) 0.011(3) -0.012(3) -0.001(2)
C6 0.102(5) 0.062(4) 0.048(3) 0.000(3) 0.021(3) -0.014(4)
C5 0.050(3) 0.059(3) 0.069(4) 0.014(3) 0.026(3) -0.015(3)
C9 0.035(3) 0.062(4) 0.086(4) 0.015(3) -0.003(3) 0.001(3)
C4 0.061(3) 0.058(3) 0.068(4) 0.020(3) -0.011(3) -0.032(3)
C7 0.057(3) 0.036(3) 0.062(3) -0.008(3) -0.004(3) -0.013(2)
C2 0.046(3) 0.061(4) 0.075(4) 0.028(3) -0.024(3) -0.008(3)
O2 0.066(5) 0.054(6) 0.050(5) -0.004(4) 0.016(4) -0.007(4)
O1 0.041(4) 0.048(6) 0.100(6) 0.014(4) 0.013(4) -0.010(4)
O1A 0.073(6) 0.039(5) 0.081(6) -0.013(4) 0.027(5) -0.017(4)
O2A 0.053(5) 0.059(5) 0.086(6) 0.022(5) 0.014(4) 0.009(4)

loop_
_atom_type_symbol
_atom_type_description
_atom_type_scat_dispersion_real
_atom_type_scat_dispersion_imag
_atom_type_scat_source
C C 0.0033 0.0016 'International Tables Vol C Tables 4.2.6.8 and 6.1.1.4'
H H 0.0000 0.0000 'International Tables Vol C Tables 4.2.6.8 and 6.1.1.4'
N N 0.0061 0.0033 'International Tables Vol C Tables 4.2.6.8 and 6.1.1.4'
O O 0.0106 0.0060 'International Tables Vol C Tables 4.2.6.8 and 6.1.1.4'

loop_
_geom_angle_atom_site_label_1
_geom_angle_atom_site_label_2
_geom_angle_atom_site_label_3
_geom_angle
_geom_angle_site_symmetry_1
_geom_angle_site_symmetry_3
_geom_angle_publ_flag
C8 N2 O2A 114.4(6) . . ?
C8 N2 O2 115.9(5) . . ?
O2A N2 O2 129.1(5) . . ?
C1 N1 O1A 113.8(6) . . ?
C1 N1 O1 115.1(6) . . ?
O1A N1 O1 130.5(5) . . ?
N1 C1 C6 121.6(6) . . ?
N1 C1 C2 122.3(5) . . ?
C6 C1 C2 116.0(5) . . ?
N2 C8 C9 121.6(5) . . ?
N2 C8 C7 122.1(5) . . ?
C9 C8 C7 116.3(4) . . ?
C2 C3 C7 111.6(4) . . ?
C2 C3 C4 110.1(5) . . ?
C7 C3 C4 109.7(4) . . ?
C2 C3 H3 108.5 . . ?
C7 C3 H3 108.5 . . ?
C4 C3 H3 108.5 . . ?
C1 C6 C5 111.9(4) . . ?
C1 C6 H6A 109.2 . . ?
C5 C6 H6A 109.2 . . ?
C1 C6 H6B 109.2 . . ?
C5 C6 H6B 109.2 . . ?
H6A C6 H6B 107.9 . . ?
C6 C5 C4 109.8(5) . . ?
C6 C5 C9 112.6(4) . . ?
C4 C5 C9 109.3(5) . . ?
C6 C5 H5 108.4 . . ?
C4 C5 H5 108.4 . . ?
C9 C5 H5 108.4 . . ?
C8 C9 C5 111.9(4) . . ?
C8 C9 H9A 109.2 . . ?
C5 C9 H9A 109.2 . . ?
C8 C9 H9B 109.2 . . ?
C5 C9 H9B 109.2 . . ?
H9A C9 H9B 107.9 . . ?
C5 C4 C3 108.9(4) . . ?
C5 C4 H4A 109.9 . . ?
C3 C4 H4A 109.9 . . ?
C5 C4 H4B 109.9 . . ?
C3 C4 H4B 109.9 . . ?
H4A C4 H4B 108.3 . . ?
C8 C7 C3 112.3(4) . . ?
C8 C7 H7A 109.1 . . ?
C3 C7 H7A 109.1 . . ?
C8 C7 H7B 109.1 . . ?
C3 C7 H7B 109.1 . . ?
H7A C7 H7B 107.9 . . ?
C1 C2 C3 111.1(4) . . ?
C1 C2 H2A 109.4 . . ?
C3 C2 H2A 109.4 . . ?
C1 C2 H2B 109.4 . . ?
C3 C2 H2B 109.4 . . ?
H2A C2 H2B 108.0 . . ?
N2 O2 H2 107(4) . . ?
N1 O1 H1 101(3) . . ?

loop_
_geom_bond_atom_site_label_1
_geom_bond_atom_site_label_2
_geom_bond_distance
_geom_bond_site_symmetry_2
_geom_bond_publ_flag
N2 C8 1.263(6) . ?
N2 O2A 1.440(8) . ?
N2 O2 1.454(8) . ?
N1 C1 1.272(6) . ?
N1 O1A 1.482(8) . ?
N1 O1 1.485(8) . ?
C1 C6 1.490(8) . ?
C1 C2 1.498(7) . ?
C8 C9 1.484(7) . ?
C8 C7 1.492(7) . ?
C3 C2 1.514(7) . ?
C3 C7 1.521(7) . ?
C3 C4 1.535(7) . ?
C3 H3 0.9800 . ?
C6 C5 1.511(8) . ?
C6 H6A 0.9700 . ?
C6 H6B 0.9700 . ?
C5 C4 1.518(8) . ?
C5 C9 1.527(7) . ?
C5 H5 0.9800 . ?
C9 H9A 0.9700 . ?
C9 H9B 0.9700 . ?
C4 H4A 0.9700 . ?
C4 H4B 0.9700 . ?
C7 H7A 0.9700 . ?
C7 H7B 0.9700 . ?
C2 H2A 0.9700 . ?
C2 H2B 0.9700 . ?
O2 H2 0.98(10) . ?
O1 H1 0.98(10) . ?

loop_
_geom_torsion_atom_site_label_1
_geom_torsion_atom_site_label_2
_geom_torsion_atom_site_label_3
_geom_torsion_atom_site_label_4
_geom_torsion
_geom_torsion_site_symmetry_1
_geom_torsion_site_symmetry_2
_geom_torsion_site_symmetry_3
_geom_torsion_site_symmetry_4
_geom_torsion_publ_flag
O1A N1 C1 C6 6.4(7) . . . . ?
O1 N1 C1 C6 177.9(5) . . . . ?
O1A N1 C1 C2 -170.7(5) . . . . ?
O1 N1 C1 C2 0.8(7) . . . . ?
O2A N2 C8 C9 0.5(7) . . . . ?
O2 N2 C8 C9 -171.5(5) . . . . ?
O2A N2 C8 C7 178.5(5) . . . . ?
O2 N2 C8 C7 6.5(7) . . . . ?
N1 C1 C6 C5 -128.8(5) . . . . ?
C2 C1 C6 C5 48.5(6) . . . . ?
C1 C6 C5 C4 -54.3(6) . . . . ?
C1 C6 C5 C9 67.6(6) . . . . ?
N2 C8 C9 C5 130.6(5) . . . . ?
C7 C8 C9 C5 -47.5(6) . . . . ?
C6 C5 C9 C8 -67.5(6) . . . . ?
C4 C5 C9 C8 54.8(6) . . . . ?
C6 C5 C4 C3 61.4(6) . . . . ?
C9 C5 C4 C3 -62.5(5) . . . . ?
C2 C3 C4 C5 -61.6(6) . . . . ?
C7 C3 C4 C5 61.5(6) . . . . ?
N2 C8 C7 C3 -131.6(5) . . . . ?
C9 C8 C7 C3 46.5(6) . . . . ?
C2 C3 C7 C8 69.8(6) . . . . ?
C4 C3 C7 C8 -52.4(6) . . . . ?
N1 C1 C2 C3 129.2(5) . . . . ?
C6 C1 C2 C3 -48.1(6) . . . . ?
C7 C3 C2 C1 -68.3(6) . . . . ?
C4 C3 C2 C1 53.7(6) . . . . ?
